data_2205206
loop_
_publ_author_name
'Wu, Hong-Fei'
'Wang, Hong-Xing'

_publ_section_title <i>trans</i>-4-(Ferrocenylideneamino)-1,5-dimethyl-2-phenyl-1<i>H</i>-pyrazol-3(2<i>H</i>)-one
_journal_issue 3
_journal_name_full 'Acta Crystallographica Section E'
_journal_page_first m580
_journal_page_last m581
_journal_paper_doi 10.1107/S1600536805004344
_journal_volume 61
_journal_year 2005
_chemical_formula_iupac '[Fe (C5 H5) (C17 H16 N3 O)]'
_chemical_formula_moiety 'C22 H21 Fe N3 O'
_chemical_formula_sum 'C22 H21 Fe N3 O'
_chemical_formula_weight 399.27
_chemical_melting_point 459
_chemical_name_systematic
;
trans-4-(Ferrocenylideneamino)-1,5-dimethyl-2-phenyl-1H-pyrazol-3(2H)-one
;
_space_group_IT_number 14
_symmetry_cell_setting monoclinic
_symmetry_space_group_name_Hall '-P 2yn'
_symmetry_space_group_name_H-M 'P 1 21/n 1'
_atom_sites_solution_hydrogens difmap
_atom_sites_solution_primary direct
_atom_sites_solution_secondary difmap
_cell_angle_alpha 90.00
_cell_angle_beta 101.087(8)
_cell_angle_gamma 90.00
_cell_formula_units_Z 4
_cell_length_a 7.4749(6)
_cell_length_b 17.426(2)
_cell_length_c 14.443(2)
_cell_measurement_reflns_used 34
_cell_measurement_temperature 296(2)
_cell_measurement_theta_max 14.51
_cell_measurement_theta_min 6.22
_cell_volume 1846.2(4)
_computing_cell_refinement SMART
_computing_data_collection 'SMART (Siemens, 1996)'
_computing_data_reduction 'SAINT (Siemens, 1996)'
_computing_molecular_graphics 'SHELXTL (Sheldrick, 1997b)'
_computing_publication_material SHELXTL
_computing_structure_refinement 'SHELXL97 (Sheldrick, 1997a)'
_computing_structure_solution 'SHELXS97 (Sheldrick, 1997a)'
_diffrn_ambient_temperature 296(2)
_diffrn_measured_fraction_theta_full 1.000
_diffrn_measured_fraction_theta_max 1.000
_diffrn_measurement_device_type 'Siemens P4'
_diffrn_measurement_method w
_diffrn_radiation_monochromator graphite
_diffrn_radiation_source 'normal-focus sealed tube'
_diffrn_radiation_type 'Mo K\a'
_diffrn_radiation_wavelength 0.71073
_diffrn_reflns_av_R_equivalents 0.0223
_diffrn_reflns_av_sigmaI/netI 0.0428
_diffrn_reflns_limit_h_max 8
_diffrn_reflns_limit_h_min 0
_diffrn_reflns_limit_k_max 20
_diffrn_reflns_limit_k_min 0
_diffrn_reflns_limit_l_max 17
_diffrn_reflns_limit_l_min -17
_diffrn_reflns_number 3870
_diffrn_reflns_theta_full 25.25
_diffrn_reflns_theta_max 25.25
_diffrn_reflns_theta_min 1.85
_diffrn_standards_decay_% 5.55
_diffrn_standards_interval_count 97
_diffrn_standards_number 3
_exptl_absorpt_coefficient_mu 0.834
_exptl_absorpt_correction_T_max 0.819
_exptl_absorpt_correction_T_min 0.694
_exptl_absorpt_correction_type multi-scan
_exptl_absorpt_process_details '(SHELXTL; Sheldrick, 1997b)'
_exptl_crystal_colour yellow
_exptl_crystal_density_diffrn 1.436
_exptl_crystal_density_method 'not measured'
_exptl_crystal_description prism
_exptl_crystal_F_000 832
_exptl_crystal_size_max 0.48
_exptl_crystal_size_mid 0.32
_exptl_crystal_size_min 0.24
_refine_diff_density_max 0.273
_refine_diff_density_min -0.266
_refine_ls_extinction_coef 0.0066(6)
_refine_ls_extinction_method SHELXL
_refine_ls_goodness_of_fit_ref 1.001
_refine_ls_hydrogen_treatment constr
_refine_ls_matrix_type full
_refine_ls_number_parameters 247
_refine_ls_number_reflns 3335
_refine_ls_number_restraints 0
_refine_ls_restrained_S_all 1.001
_refine_ls_R_factor_all 0.0467
_refine_ls_R_factor_gt 0.0329
_refine_ls_shift/su_max 0.001
_refine_ls_shift/su_mean 0.000
_refine_ls_structure_factor_coef Fsqd
_refine_ls_weighting_details 'w = 1/[\s^2^(Fo^2^)+(0.0366P)^2^] where P = (Fo^2^+2Fc^2^)/3'
_refine_ls_weighting_scheme calc
_refine_ls_wR_factor_gt 0.0733
_refine_ls_wR_factor_ref 0.0761
_reflns_number_gt 2530
_reflns_number_total 3335
_reflns_threshold_expression I>2\s(I)
_cod_data_source_file br6181.cif
_cod_data_source_block I
_cod_original_cell_volume 1846.1(4)
_cod_original_sg_symbol_H-M 'P 21/n'
_cod_database_code 2205206
_cod_database_fobs_code 2205206

loop_
_symmetry_equiv_pos_site_id
_symmetry_equiv_pos_as_xyz
1 'x, y, z'
2 '-x+1/2, y+1/2, -z+1/2'
3 '-x, -y, -z'
4 'x-1/2, -y-1/2, z-1/2'

loop_
_atom_site_label
_atom_site_fract_x
_atom_site_fract_y
_atom_site_fract_z
_atom_site_U_iso_or_equiv
_atom_site_adp_type
_atom_site_calc_flag
_atom_site_refinement_flags
_atom_site_occupancy
_atom_site_type_symbol
Fe 0.08504(4) 0.804358(18) 0.58965(2) 0.02957(12) Uani d . 1 Fe
O1 0.1036(2) 0.56677(10) 0.34334(12) 0.0479(5) Uani d . 1 O
N1 0.3556(2) 0.50682(11) 0.30317(13) 0.0336(5) Uani d . 1 N
N2 0.5422(2) 0.50232(11) 0.34296(13) 0.0315(5) Uani d . 1 N
N3 0.4104(3) 0.64861(11) 0.49027(13) 0.0330(5) Uani d . 1 N
C1 0.1197(3) 0.45898(15) 0.17813(17) 0.0413(6) Uani d . 1 C
H1 0.0796 0.5091 0.1655 0.050 Uiso calc R 1 H
C2 0.0331(3) 0.39835(17) 0.12520(17) 0.0484(7) Uani d . 1 C
H2 -0.0676 0.4078 0.0777 0.058 Uiso calc R 1 H
C3 0.0954(4) 0.32447(16) 0.14258(18) 0.0461(7) Uani d . 1 C
H3 0.0387 0.2843 0.1059 0.055 Uiso calc R 1 H
C4 0.2413(4) 0.31000(15) 0.21416(18) 0.0453(6) Uani d . 1 C
H4 0.2830 0.2600 0.2257 0.054 Uiso calc R 1 H
C5 0.3264(3) 0.36917(14) 0.26908(17) 0.0375(6) Uani d . 1 C
H5 0.4231 0.3591 0.3185 0.045 Uiso calc R 1 H
C6 0.2665(3) 0.44368(14) 0.24993(16) 0.0324(5) Uani d . 1 C
C7 0.2700(3) 0.55791(13) 0.35564(16) 0.0331(5) Uani d . 1 C
C8 0.4174(3) 0.59212(12) 0.42145(15) 0.0293(5) Uani d . 1 C
C9 0.5762(3) 0.55917(13) 0.40944(16) 0.0298(5) Uani d . 1 C
C10 0.6653(3) 0.48647(14) 0.27834(17) 0.0395(6) Uani d . 1 C
H10A 0.6535 0.5260 0.2313 0.047 Uiso calc R 1 H
H10B 0.6349 0.4378 0.2483 0.047 Uiso calc R 1 H
H10C 0.7886 0.4851 0.3129 0.047 Uiso calc R 1 H
C11 0.7642(3) 0.57662(14) 0.45930(17) 0.0410(6) Uani d . 1 C
H11A 0.8324 0.5979 0.4155 0.049 Uiso calc R 1 H
H11B 0.8219 0.5303 0.4859 0.049 Uiso calc R 1 H
H11C 0.7600 0.6130 0.5088 0.049 Uiso calc R 1 H
C12 0.2658(3) 0.65653(13) 0.52414(16) 0.0337(6) Uani d . 1 C
H12 0.1649 0.6257 0.5022 0.040 Uiso calc R 1 H
C13 0.2579(3) 0.71361(13) 0.59711(16) 0.0319(5) Uani d . 1 C
C14 0.3594(3) 0.78280(13) 0.61254(17) 0.0370(6) Uani d . 1 C
H14 0.4412 0.8007 0.5765 0.044 Uiso calc R 1 H
C15 0.3148(3) 0.81990(15) 0.69214(17) 0.0411(6) Uani d . 1 C
H15 0.3625 0.8663 0.7175 0.049 Uiso calc R 1 H
C16 0.1856(3) 0.77437(15) 0.72642(16) 0.0422(6) Uani d . 1 C
H16 0.1337 0.7855 0.7784 0.051 Uiso calc R 1 H
C17 0.1488(3) 0.70894(14) 0.66796(16) 0.0373(6) Uani d . 1 C
H17 0.0677 0.6697 0.6745 0.045 Uiso calc R 1 H
C18 -0.0804(4) 0.80135(16) 0.45992(18) 0.0481(7) Uani d . 1 C
H18 -0.0752 0.7657 0.4125 0.058 Uiso calc R 1 H
C19 0.0134(4) 0.87152(16) 0.47214(18) 0.0483(7) Uani d . 1 C
H19 0.0921 0.8904 0.4350 0.058 Uiso calc R 1 H
C20 -0.0341(4) 0.90816(15) 0.55152(18) 0.0486(7) Uani d . 1 C
H20 0.0071 0.9559 0.5755 0.058 Uiso calc R 1 H
C21 -0.1543(4) 0.85974(16) 0.58757(19) 0.0505(7) Uani d . 1 C
H21 -0.2059 0.8697 0.6400 0.061 Uiso calc R 1 H
C22 -0.1833(3) 0.79385(16) 0.53105(19) 0.0485(7) Uani d . 1 C
H22 -0.2575 0.7525 0.5392 0.058 Uiso calc R 1 H

loop_
_atom_site_aniso_label
_atom_site_aniso_U_11
_atom_site_aniso_U_22
_atom_site_aniso_U_33
_atom_site_aniso_U_12
_atom_site_aniso_U_13
_atom_site_aniso_U_23
Fe 0.02855(19) 0.02857(19) 0.02984(19) 0.00433(16) 0.00123(13) -0.00200(15)
O1 0.0241(9) 0.0633(12) 0.0518(11) 0.0091(9) -0.0037(8) -0.0163(9)
N1 0.0226(10) 0.0378(12) 0.0371(11) 0.0012(9) -0.0020(9) -0.0078(9)
N2 0.0221(10) 0.0357(11) 0.0357(11) 0.0000(9) 0.0030(9) -0.0055(9)
N3 0.0280(11) 0.0327(11) 0.0366(11) 0.0044(9) 0.0016(9) -0.0023(9)
C1 0.0358(14) 0.0439(16) 0.0403(15) 0.0035(12) -0.0024(12) -0.0022(12)
C2 0.0392(15) 0.065(2) 0.0362(14) -0.0085(14) -0.0060(12) -0.0075(14)
C3 0.0501(17) 0.0497(18) 0.0384(15) -0.0174(14) 0.0083(13) -0.0108(12)
C4 0.0517(16) 0.0367(14) 0.0479(15) -0.0059(13) 0.0110(13) -0.0016(13)
C5 0.0349(14) 0.0384(14) 0.0367(13) -0.0028(11) 0.0007(11) 0.0010(11)
C6 0.0290(13) 0.0388(13) 0.0296(12) -0.0050(11) 0.0056(10) -0.0058(10)
C7 0.0293(13) 0.0343(13) 0.0343(13) 0.0045(11) 0.0027(11) -0.0007(11)
C8 0.0278(12) 0.0266(12) 0.0324(12) 0.0009(11) 0.0029(10) -0.0011(10)
C9 0.0276(12) 0.0285(12) 0.0324(13) -0.0011(10) 0.0033(10) -0.0002(10)
C10 0.0344(14) 0.0447(15) 0.0406(14) -0.0003(12) 0.0104(11) -0.0026(12)
C11 0.0289(13) 0.0442(15) 0.0484(15) -0.0036(12) 0.0037(12) -0.0125(12)
C12 0.0311(13) 0.0297(13) 0.0375(13) 0.0044(11) -0.0005(11) -0.0004(11)
C13 0.0281(12) 0.0312(13) 0.0342(13) 0.0077(10) 0.0008(10) -0.0013(10)
C14 0.0261(13) 0.0421(15) 0.0411(14) -0.0010(11) 0.0024(10) -0.0040(11)
C15 0.0335(14) 0.0432(16) 0.0408(14) 0.0030(12) -0.0073(12) -0.0111(12)
C16 0.0484(16) 0.0492(15) 0.0275(13) 0.0125(13) 0.0038(11) -0.0019(12)
C17 0.0382(14) 0.0357(15) 0.0368(13) 0.0054(11) 0.0044(11) 0.0075(11)
C18 0.0482(16) 0.0513(17) 0.0370(14) 0.0154(14) -0.0109(12) -0.0078(13)
C19 0.0515(17) 0.0518(17) 0.0389(15) 0.0102(14) 0.0016(13) 0.0122(13)
C20 0.0562(17) 0.0324(14) 0.0509(16) 0.0122(13) -0.0054(14) 0.0005(13)
C21 0.0447(16) 0.0572(18) 0.0498(16) 0.0269(15) 0.0090(14) 0.0052(14)
C22 0.0250(13) 0.0513(17) 0.0650(18) 0.0071(12) -0.0020(13) 0.0010(14)

loop_
_atom_type_symbol
_atom_type_description
_atom_type_scat_dispersion_real
_atom_type_scat_dispersion_imag
_atom_type_scat_source
C C 0.0033 0.0016 'International Tables Vol C Tables 4.2.6.8 and 6.1.1.4'
H H 0.0000 0.0000 'International Tables Vol C Tables 4.2.6.8 and 6.1.1.4'
N N 0.0061 0.0033 'International Tables Vol C Tables 4.2.6.8 and 6.1.1.4'
O O 0.0106 0.0060 'International Tables Vol C Tables 4.2.6.8 and 6.1.1.4'
Fe Fe 0.3463 0.8444 'International Tables Vol C Tables 4.2.6.8 and 6.1.1.4'

loop_
_geom_angle_atom_site_label_1
_geom_angle_atom_site_label_2
_geom_angle_atom_site_label_3
_geom_angle
_geom_angle_publ_flag
C17 Fe C21 120.89(11) ?
C17 Fe C22 105.51(11) ?
C21 Fe C22 40.41(10) ?
C17 Fe C13 41.32(9) ?
C21 Fe C13 157.13(11) ?
C22 Fe C13 121.28(10) ?
C17 Fe C18 122.07(11) ?
C21 Fe C18 67.73(11) ?
C22 Fe C18 40.35(10) ?
C13 Fe C18 107.22(10) ?
C17 Fe C16 40.78(9) ?
C21 Fe C16 107.20(11) ?
C22 Fe C16 122.05(11) ?
C13 Fe C16 68.74(9) ?
C18 Fe C16 158.20(11) ?
C17 Fe C20 157.61(11) ?
C21 Fe C20 40.33(10) ?
C22 Fe C20 67.87(11) ?
C13 Fe C20 160.48(11) ?
C18 Fe C20 67.62(11) ?
C16 Fe C20 123.18(10) ?
C17 Fe C19 158.91(10) ?
C21 Fe C19 68.04(11) ?
C22 Fe C19 68.02(11) ?
C13 Fe C19 123.47(10) ?
C18 Fe C19 40.21(10) ?
C16 Fe C19 159.67(11) ?
C20 Fe C19 40.50(10) ?
C17 Fe C14 68.71(10) ?
C21 Fe C14 160.52(11) ?
C22 Fe C14 158.31(10) ?
C13 Fe C14 40.70(9) ?
C18 Fe C14 123.75(10) ?
C16 Fe C14 68.04(10) ?
C20 Fe C14 125.20(11) ?
C19 Fe C14 109.46(11) ?
C17 Fe C15 68.32(10) ?
C21 Fe C15 124.04(10) ?
C22 Fe C15 158.87(11) ?
C13 Fe C15 68.28(9) ?
C18 Fe C15 159.99(11) ?
C16 Fe C15 40.26(10) ?
C20 Fe C15 109.71(10) ?
C19 Fe C15 124.77(11) ?
C14 Fe C15 40.26(9) ?
C7 N1 N2 109.57(17) ?
C7 N1 C6 124.45(19) ?
N2 N1 C6 119.97(18) ?
C9 N2 N1 106.39(17) ?
C9 N2 C10 122.10(19) ?
N1 N2 C10 116.63(18) ?
C12 N3 C8 119.7(2) yes
C6 C1 C2 119.0(2) ?
C6 C1 H1 120.5 ?
C2 C1 H1 120.5 ?
C3 C2 C1 120.4(2) ?
C3 C2 H2 119.8 ?
C1 C2 H2 119.8 ?
C4 C3 C2 120.1(2) ?
C4 C3 H3 120.0 ?
C2 C3 H3 120.0 ?
C3 C4 C5 120.5(2) ?
C3 C4 H4 119.8 ?
C5 C4 H4 119.8 ?
C4 C5 C6 119.4(2) ?
C4 C5 H5 120.3 ?
C6 C5 H5 120.3 ?
C1 C6 C5 120.7(2) ?
C1 C6 N1 118.3(2) ?
C5 C6 N1 121.0(2) ?
O1 C7 N1 123.7(2) ?
O1 C7 C8 131.8(2) yes
N1 C7 C8 104.46(19) ?
C9 C8 N3 122.5(2) yes
C9 C8 C7 108.5(2) ?
N3 C8 C7 129.0(2) yes
C8 C9 N2 110.27(19) ?
C8 C9 C11 128.4(2) ?
N2 C9 C11 121.3(2) ?
N2 C10 H10A 109.5 ?
N2 C10 H10B 109.5 ?
H10A C10 H10B 109.5 ?
N2 C10 H10C 109.5 ?
H10A C10 H10C 109.5 ?
H10B C10 H10C 109.5 ?
C9 C11 H11A 109.5 ?
C9 C11 H11B 109.5 ?
H11A C11 H11B 109.5 ?
C9 C11 H11C 109.5 ?
H11A C11 H11C 109.5 ?
H11B C11 H11C 109.5 ?
N3 C12 C13 120.4(2) yes
N3 C12 H12 119.8 ?
C13 C12 H12 119.8 ?
C14 C13 C17 107.3(2) ?
C14 C13 C12 126.7(2) ?
C17 C13 C12 125.9(2) ?
C14 C13 Fe 70.26(13) ?
C17 C13 Fe 68.74(13) ?
C12 C13 Fe 127.30(16) ?
C15 C14 C13 108.3(2) ?
C15 C14 Fe 70.26(14) ?
C13 C14 Fe 69.03(13) ?
C15 C14 H14 125.9 ?
C13 C14 H14 125.9 ?
Fe C14 H14 126.4 ?
C16 C15 C14 108.2(2) ?
C16 C15 Fe 69.24(13) ?
C14 C15 Fe 69.48(13) ?
C16 C15 H15 125.9 ?
C14 C15 H15 125.9 ?
Fe C15 H15 127.0 ?
C15 C16 C17 108.2(2) ?
C15 C16 Fe 70.50(14) ?
C17 C16 Fe 68.62(13) ?
C15 C16 H16 125.9 ?
C17 C16 H16 125.9 ?
Fe C16 H16 126.5 ?
C16 C17 C13 108.0(2) ?
C16 C17 Fe 70.60(13) ?
C13 C17 Fe 69.94(13) ?
C16 C17 H17 126.0 ?
C13 C17 H17 126.0 ?
Fe C17 H17 125.1 ?
C22 C18 C19 108.7(2) ?
C22 C18 Fe 69.53(14) ?
C19 C18 Fe 70.24(14) ?
C22 C18 H18 125.7 ?
C19 C18 H18 125.7 ?
Fe C18 H18 126.1 ?
C18 C19 C20 107.3(3) ?
C18 C19 Fe 69.56(15) ?
C20 C19 Fe 69.68(14) ?
C18 C19 H19 126.3 ?
C20 C19 H19 126.3 ?
Fe C19 H19 126.0 ?
C21 C20 C19 107.9(2) ?
C21 C20 Fe 69.21(14) ?
C19 C20 Fe 69.83(14) ?
C21 C20 H20 126.1 ?
C19 C20 H20 126.1 ?
Fe C20 H20 126.5 ?
C22 C21 C20 108.3(2) ?
C22 C21 Fe 69.87(14) ?
C20 C21 Fe 70.46(15) ?
C22 C21 H21 125.8 ?
C20 C21 H21 125.8 ?
Fe C21 H21 125.4 ?
C21 C22 C18 107.8(3) ?
C21 C22 Fe 69.72(15) ?
C18 C22 Fe 70.12(14) ?
C21 C22 H22 126.1 ?
C18 C22 H22 126.1 ?
Fe C22 H22 125.6 ?

loop_
_geom_bond_atom_site_label_1
_geom_bond_atom_site_label_2
_geom_bond_distance
_geom_bond_publ_flag
Fe C17 2.016(2) ?
Fe C21 2.028(2) ?
Fe C22 2.030(2) ?
Fe C13 2.032(2) ?
Fe C18 2.037(2) ?
Fe C16 2.042(2) ?
Fe C20 2.044(3) ?
Fe C19 2.046(2) ?
Fe C14 2.048(2) ?
Fe C15 2.058(2) ?
O1 C7 1.232(3) yes
N1 C7 1.401(3) ?
N1 N2 1.405(2) ?
N1 C6 1.431(3) ?
N2 C9 1.369(3) ?
N2 C10 1.458(3) ?
N3 C12 1.277(3) yes
N3 C8 1.407(3) yes
C1 C6 1.383(3) ?
C1 C2 1.389(3) ?
C1 H1 0.9300 ?
C2 C3 1.376(4) ?
C2 H2 0.9300 ?
C3 C4 1.374(4) ?
C3 H3 0.9300 ?
C4 C5 1.380(3) ?
C4 H4 0.9300 ?
C5 C6 1.384(3) ?
C5 H5 0.9300 ?
C7 C8 1.438(3) yes
C8 C9 1.359(3) yes
C9 C11 1.482(3) ?
C10 H10A 0.9600 ?
C10 H10B 0.9600 ?
C10 H10C 0.9600 ?
C11 H11A 0.9600 ?
C11 H11B 0.9600 ?
C11 H11C 0.9600 ?
C12 C13 1.459(3) yes
C12 H12 0.9300 ?
C13 C14 1.419(3) ?
C13 C17 1.428(3) ?
C14 C15 1.413(3) ?
C14 H14 0.9300 ?
C15 C16 1.411(3) ?
C15 H15 0.9300 ?
C16 C17 1.414(3) ?
C16 H16 0.9300 ?
C17 H17 0.9300 ?
C18 C22 1.403(4) ?
C18 C19 1.404(4) ?
C18 H18 0.9300 ?
C19 C20 1.416(4) ?
C19 H19 0.9300 ?
C20 C21 1.404(4) ?
C20 H20 0.9300 ?
C21 C22 1.401(4) ?
C21 H21 0.9300 ?
C22 H22 0.9300 ?

loop_
_geom_torsion_atom_site_label_1
_geom_torsion_atom_site_label_2
_geom_torsion_atom_site_label_3
_geom_torsion_atom_site_label_4
_geom_torsion
_geom_torsion_publ_flag
C7 N1 N2 C9 -9.6(2) yes
C6 N1 N2 C9 -163.45(19) yes
C7 N1 N2 C10 -149.6(2) ?
C6 N1 N2 C10 56.5(3) ?
C6 C1 C2 C3 -1.6(4) ?
C1 C2 C3 C4 1.6(4) ?
C2 C3 C4 C5 0.0(4) ?
C3 C4 C5 C6 -1.7(4) ?
C2 C1 C6 C5 -0.1(4) ?
C2 C1 C6 N1 179.3(2) ?
C4 C5 C6 C1 1.7(4) ?
C4 C5 C6 N1 -177.7(2) ?
C7 N1 C6 C1 59.9(3) ?
N2 N1 C6 C1 -150.3(2) ?
C7 N1 C6 C5 -120.7(3) ?
N2 N1 C6 C5 29.1(3) ?
N2 N1 C7 O1 -171.7(2) ?
C6 N1 C7 O1 -19.3(4) ?
N2 N1 C7 C8 7.5(2) ?
C6 N1 C7 C8 160.0(2) yes
C12 N3 C8 C9 -153.0(2) ?
C12 N3 C8 C7 25.2(3) ?
O1 C7 C8 C9 176.4(3) yes
N1 C7 C8 C9 -2.8(3) ?
O1 C7 C8 N3 -2.0(4) yes
N1 C7 C8 N3 178.8(2) ?
N3 C8 C9 N2 175.43(19) ?
C7 C8 C9 N2 -3.1(3) ?
N3 C8 C9 C11 -2.9(4) ?
C7 C8 C9 C11 178.5(2) ?
N1 N2 C9 C8 7.7(3) ?
C10 N2 C9 C8 145.1(2) ?
N1 N2 C9 C11 -173.8(2) ?
C10 N2 C9 C11 -36.4(3) ?
C8 N3 C12 C13 178.56(19) yes
N3 C12 C13 C14 26.9(3) yes
N3 C12 C13 C17 -151.5(2) ?
N3 C12 C13 Fe 119.1(2) ?
C17 Fe C13 C14 -118.61(19) ?
C21 Fe C13 C14 -164.5(2) ?
C22 Fe C13 C14 163.93(14) ?
C18 Fe C13 C14 122.11(15) ?
C16 Fe C13 C14 -80.61(15) ?
C20 Fe C13 C14 50.7(3) ?
C19 Fe C13 C14 81.01(17) ?
C15 Fe C13 C14 -37.20(14) ?
C21 Fe C13 C17 -45.9(3) ?
C22 Fe C13 C17 -77.47(17) ?
C18 Fe C13 C17 -119.29(15) ?
C16 Fe C13 C17 38.00(14) ?
C20 Fe C13 C17 169.3(3) ?
C19 Fe C13 C17 -160.38(14) ?
C14 Fe C13 C17 118.61(19) ?
C15 Fe C13 C17 81.41(15) ?
C17 Fe C13 C12 119.7(3) ?
C21 Fe C13 C12 73.8(3) ?
C22 Fe C13 C12 42.2(3) ?
C18 Fe C13 C12 0.4(2) ?
C16 Fe C13 C12 157.7(2) ?
C20 Fe C13 C12 -71.0(4) ?
C19 Fe C13 C12 -40.7(3) ?
C14 Fe C13 C12 -121.7(3) ?
C15 Fe C13 C12 -158.9(2) ?
C17 C13 C14 C15 0.5(3) ?
C12 C13 C14 C15 -178.1(2) ?
Fe C13 C14 C15 59.49(16) ?
C17 C13 C14 Fe -58.98(15) ?
C12 C13 C14 Fe 122.4(2) ?
C17 Fe C14 C15 -81.18(16) ?
C21 Fe C14 C15 42.2(4) ?
C22 Fe C14 C15 -159.5(3) ?
C13 Fe C14 C15 -119.7(2) ?
C18 Fe C14 C15 163.68(16) ?
C16 Fe C14 C15 -37.16(15) ?
C20 Fe C14 C15 78.80(18) ?
C19 Fe C14 C15 121.25(16) ?
C17 Fe C14 C13 38.48(13) ?
C21 Fe C14 C13 161.9(3) ?
C22 Fe C14 C13 -39.8(3) ?
C18 Fe C14 C13 -76.67(17) ?
C16 Fe C14 C13 82.49(15) ?
C20 Fe C14 C13 -161.55(14) ?
C19 Fe C14 C13 -119.09(15) ?
C15 Fe C14 C13 119.7(2) ?
C13 C14 C15 C16 -0.2(3) ?
Fe C14 C15 C16 58.56(16) ?
C13 C14 C15 Fe -58.73(16) ?
C17 Fe C15 C16 -37.68(14) ?
C21 Fe C15 C16 75.78(18) ?
C22 Fe C15 C16 39.0(4) ?
C13 Fe C15 C16 -82.32(15) ?
C18 Fe C15 C16 -163.0(3) ?
C20 Fe C15 C16 118.46(16) ?
C19 Fe C15 C16 161.18(15) ?
C14 Fe C15 C16 -119.9(2) ?
C17 Fe C15 C14 82.23(16) ?
C21 Fe C15 C14 -164.30(15) ?
C22 Fe C15 C14 158.9(3) ?
C13 Fe C15 C14 37.59(14) ?
C18 Fe C15 C14 -43.1(4) ?
C16 Fe C15 C14 119.9(2) ?
C20 Fe C15 C14 -121.63(16) ?
C19 Fe C15 C14 -78.90(18) ?
C14 C15 C16 C17 -0.3(3) ?
Fe C15 C16 C17 58.46(16) ?
C14 C15 C16 Fe -58.71(16) ?
C17 Fe C16 C15 119.6(2) ?
C21 Fe C16 C15 -122.77(16) ?
C22 Fe C16 C15 -164.47(15) ?
C13 Fe C16 C15 81.08(15) ?
C18 Fe C16 C15 164.4(2) ?
C20 Fe C16 C15 -81.46(18) ?
C19 Fe C16 C15 -49.7(4) ?
C14 Fe C16 C15 37.16(14) ?
C21 Fe C16 C17 117.65(16) ?
C22 Fe C16 C17 75.95(18) ?
C13 Fe C16 C17 -38.49(14) ?
C18 Fe C16 C17 44.8(3) ?
C20 Fe C16 C17 158.97(15) ?
C19 Fe C16 C17 -169.3(3) ?
C14 Fe C16 C17 -82.42(16) ?
C15 Fe C16 C17 -119.6(2) ?
C15 C16 C17 C13 0.6(3) ?
Fe C16 C17 C13 60.20(15) ?
C15 C16 C17 Fe -59.62(17) ?
C14 C13 C17 C16 -0.7(2) ?
C12 C13 C17 C16 178.0(2) ?
Fe C13 C17 C16 -60.61(16) ?
C14 C13 C17 Fe 59.94(15) ?
C12 C13 C17 Fe -121.4(2) ?
C21 Fe C17 C16 -80.43(18) ?
C22 Fe C17 C16 -121.43(16) ?
C13 Fe C17 C16 118.5(2) ?
C18 Fe C17 C16 -162.02(15) ?
C20 Fe C17 C16 -52.1(3) ?
C19 Fe C17 C16 169.7(3) ?
C14 Fe C17 C16 80.64(16) ?
C15 Fe C17 C16 37.22(15) ?
C21 Fe C17 C13 161.02(14) ?
C22 Fe C17 C13 120.03(15) ?
C18 Fe C17 C13 79.44(17) ?
C16 Fe C17 C13 -118.5(2) ?
C20 Fe C17 C13 -170.6(2) ?
C19 Fe C17 C13 51.1(3) ?
C14 Fe C17 C13 -37.91(13) ?
C15 Fe C17 C13 -81.33(15) ?
C17 Fe C18 C22 75.53(18) ?
C21 Fe C18 C22 -37.93(16) ?
C13 Fe C18 C22 118.34(16) ?
C16 Fe C18 C22 42.6(3) ?
C20 Fe C18 C22 -81.69(18) ?
C19 Fe C18 C22 -119.8(2) ?
C14 Fe C18 C22 159.97(15) ?
C15 Fe C18 C22 -168.0(3) ?
C17 Fe C18 C19 -164.66(15) ?
C21 Fe C18 C19 81.88(18) ?
C22 Fe C18 C19 119.8(2) ?
C13 Fe C18 C19 -121.85(16) ?
C16 Fe C18 C19 162.5(2) ?
C20 Fe C18 C19 38.12(16) ?
C14 Fe C18 C19 -80.22(19) ?
C15 Fe C18 C19 -48.2(4) ?
C22 C18 C19 C20 -0.6(3) ?
Fe C18 C19 C20 -59.69(17) ?
C22 C18 C19 Fe 59.10(18) ?
C17 Fe C19 C18 38.5(4) ?
C21 Fe C19 C18 -81.02(17) ?
C22 Fe C19 C18 -37.29(16) ?
C13 Fe C19 C18 76.56(19) ?
C16 Fe C19 C18 -161.2(3) ?
C20 Fe C19 C18 -118.5(2) ?
C14 Fe C19 C18 119.65(16) ?
C15 Fe C19 C18 161.92(15) ?
C17 Fe C19 C20 157.0(3) ?
C21 Fe C19 C20 37.48(16) ?
C22 Fe C19 C20 81.21(18) ?
C13 Fe C19 C20 -164.94(16) ?
C18 Fe C19 C20 118.5(2) ?
C16 Fe C19 C20 -42.7(4) ?
C14 Fe C19 C20 -121.85(17) ?
C15 Fe C19 C20 -79.58(19) ?
C18 C19 C20 C21 0.7(3) ?
Fe C19 C20 C21 -58.93(17) ?
C18 C19 C20 Fe 59.62(17) ?
C17 Fe C20 C21 -39.0(3) ?
C22 Fe C20 C21 37.71(16) ?
C13 Fe C20 C21 159.7(3) ?
C18 Fe C20 C21 81.47(17) ?
C16 Fe C20 C21 -77.04(19) ?
C19 Fe C20 C21 119.3(2) ?
C14 Fe C20 C21 -162.13(15) ?
C15 Fe C20 C21 -119.80(16) ?
C17 Fe C20 C19 -158.4(2) ?
C21 Fe C20 C19 -119.3(2) ?
C22 Fe C20 C19 -81.60(18) ?
C13 Fe C20 C19 40.4(4) ?
C18 Fe C20 C19 -37.85(16) ?
C16 Fe C20 C19 163.65(16) ?
C14 Fe C20 C19 78.56(19) ?
C15 Fe C20 C19 120.89(17) ?
C19 C20 C21 C22 -0.5(3) ?
Fe C20 C21 C22 -59.84(17) ?
C19 C20 C21 Fe 59.32(17) ?
C17 Fe C21 C22 -77.17(19) ?
C13 Fe C21 C22 -43.6(3) ?
C18 Fe C21 C22 37.88(17) ?
C16 Fe C21 C22 -119.56(17) ?
C20 Fe C21 C22 119.1(2) ?
C19 Fe C21 C22 81.43(18) ?
C14 Fe C21 C22 167.8(3) ?
C15 Fe C21 C22 -160.55(16) ?
C17 Fe C21 C20 163.76(15) ?
C22 Fe C21 C20 -119.1(2) ?
C13 Fe C21 C20 -162.7(2) ?
C18 Fe C21 C20 -81.18(17) ?
C16 Fe C21 C20 121.37(16) ?
C19 Fe C21 C20 -37.63(16) ?
C14 Fe C21 C20 48.8(4) ?
C15 Fe C21 C20 80.39(18) ?
C20 C21 C22 C18 0.1(3) ?
Fe C21 C22 C18 -60.06(17) ?
C20 C21 C22 Fe 60.21(18) ?
C19 C18 C22 C21 0.3(3) ?
Fe C18 C22 C21 59.81(17) ?
C19 C18 C22 Fe -59.53(18) ?
C17 Fe C22 C21 119.73(17) ?
C13 Fe C22 C21 161.72(15) ?
C18 Fe C22 C21 -118.6(2) ?
C16 Fe C22 C21 78.62(19) ?
C20 Fe C22 C21 -37.64(16) ?
C19 Fe C22 C21 -81.49(18) ?
C14 Fe C22 C21 -169.0(2) ?
C15 Fe C22 C21 49.9(4) ?
C17 Fe C22 C18 -121.62(17) ?
C21 Fe C22 C18 118.6(2) ?
C13 Fe C22 C18 -79.63(18) ?
C16 Fe C22 C18 -162.73(16) ?
C20 Fe C22 C18 81.01(18) ?
C19 Fe C22 C18 37.16(16) ?
C14 Fe C22 C18 -50.4(4) ?
C15 Fe C22 C18 168.6(3) ?
